data_4306026
loop_
_publ_author_name
'Gaelle Dupouy'
'Mathieu Marchivie'
'Smail Triki'
'Jean Sala-Pala'
'Jean-Yves Sala\"un'
'Carlos J. G\'omez-Garc\'ia'
'Philippe Guionneau'

_publ_contact_author_address
;UMR CNRS 6521, Universit\'e de Bretagne Occidentale,
 BP 809, 29285 Brest Cedex (France)'
;
_publ_contact_author_email triki@univ-brest.fr
_publ_contact_author_fax +33298017001
_publ_contact_author_name 'TRIKI Smail'
_publ_contact_author_phone +33298016146
_publ_section_title
;
The Key Role of the Intermolecular \p-\p Interactions in the Presence of
Spin Crossover in Neutral [Fe(abpt)2A2] Complexes (A = Terminal Monoanion N
Ligand)
;
_journal_name_full 'Inorganic Chemistry'
_journal_page_first 8921
_journal_page_last 8931
_journal_paper_doi 10.1021/ic800955r
_journal_volume 47
_journal_year 2008
_chemical_compound_source 'synthesis as described'
_chemical_formula_moiety 'C32 H20 Fe1 N18'
_chemical_formula_sum 'C32 H20 Fe N18'
_chemical_formula_weight 712.51
_chemical_name_systematic
;
 [Fe(abpt)2(tcm)2] 293 K
;
_space_group_IT_number 13
_symmetry_cell_setting monoclinic
_symmetry_Int_Tables_number 13
_symmetry_space_group_name_Hall '-P 2yc'
_symmetry_space_group_name_H-M 'P 1 2/c 1'
_atom_sites_solution_hydrogens difmap
_atom_sites_solution_primary direct
_atom_sites_solution_secondary difmap
_audit_conform_dict_location ftp://ftp.iucr.org/pub/cif_core.dic
_audit_conform_dict_name cif_core.dic
_audit_conform_dict_version 2.3
_audit_creation_date 2007-02-22T15:23:18-00:00
_audit_creation_method 'WinGX routine CIF_UPDATE'
_cell_angle_alpha 90
_cell_angle_beta 92.339(8)
_cell_angle_gamma 90
_cell_formula_units_Z 2
_cell_length_a 9.0269(8)
_cell_length_b 10.7116(9)
_cell_length_c 16.4849(18)
_cell_measurement_reflns_used 0
_cell_measurement_temperature 293(2)
_cell_measurement_theta_max 0
_cell_measurement_theta_min 0
_cell_measurement_wavelength 0.71073
_cell_volume 1592.6(3)
_computing_cell_refinement 'CRYSALIS-RED 170 (Oxford-Diffraction,2002)'
_computing_data_collection 'CRYSALIS-CCD 170 (Oxford-Diffraction,2002)'
_computing_data_reduction 'CRYSALIS-RED 170 (Oxford-Diffraction,2002)'
_computing_molecular_graphics 'Ortep-3 for Windows (Farrugia, 1997)'
_computing_publication_material 'WinGX publication routines (Farrugia, 1999)'
_computing_structure_refinement 'SHELXL-97 (Sheldrick, 1997)'
_computing_structure_solution 'SIR97 (Giacovazzo et al, 1997)'
_diffrn_ambient_temperature 293(2)
_diffrn_measured_fraction_theta_full 0.782
_diffrn_measured_fraction_theta_max 0.782
_diffrn_radiation_monochromator graphite
_diffrn_radiation_probe x-ray
_diffrn_radiation_type MoK\a
_diffrn_radiation_wavelength 0.71073
_diffrn_reflns_av_R_equivalents 0.0358
_diffrn_reflns_av_unetI/netI 0.0379
_diffrn_reflns_limit_h_max 10
_diffrn_reflns_limit_h_min -10
_diffrn_reflns_limit_k_max 12
_diffrn_reflns_limit_k_min -12
_diffrn_reflns_limit_l_max 16
_diffrn_reflns_limit_l_min -18
_diffrn_reflns_number 6757
_diffrn_reflns_theta_full 25.48
_diffrn_reflns_theta_max 25.48
_diffrn_reflns_theta_min 3.79
_diffrn_source 'sealed X-ray tube'
_exptl_absorpt_coefficient_mu 0.53
_exptl_absorpt_correction_type none
_exptl_crystal_colour red
_exptl_crystal_density_diffrn 1.486
_exptl_crystal_density_method 'not measured'
_exptl_crystal_description prism
_exptl_crystal_F_000 728
_exptl_crystal_size_max 0.25
_exptl_crystal_size_mid 0.17
_exptl_crystal_size_min 0.15
_refine_diff_density_max 0.25
_refine_diff_density_min -0.288
_refine_diff_density_rms 0.049
_refine_ls_extinction_method none
_refine_ls_goodness_of_fit_ref 1.079
_refine_ls_hydrogen_treatment refall
_refine_ls_matrix_type full
_refine_ls_number_parameters 272
_refine_ls_number_reflns 2307
_refine_ls_number_restraints 0
_refine_ls_restrained_S_all 1.079
_refine_ls_R_factor_all 0.0596
_refine_ls_R_factor_gt 0.0432
_refine_ls_shift/su_max 0
_refine_ls_shift/su_mean 0
_refine_ls_structure_factor_coef Fsqd
_refine_ls_weighting_details 'calc w=1/[\s^2^(Fo^2^)+(0.0569P)^2^+0.3268P] where P=(Fo^2^+2Fc^2^)/3'
_refine_ls_weighting_scheme calc
_refine_ls_wR_factor_gt 0.0977
_refine_ls_wR_factor_ref 0.1059
_reflns_number_gt 1887
_reflns_number_total 2307
_reflns_threshold_expression >2sigma(I)
_cod_data_source_file ic800955r_si_001_1.cif
_cod_data_source_block struct1_293k
_cod_original_formula_sum 'C32 H20 Fe1 N18'
_cod_database_code 4306026

loop_
_symmetry_equiv_pos_as_xyz
'x, y, z'
'-x, y, -z+1/2'
'-x, -y, -z'
'x, -y, z-1/2'

loop_
_atom_site_label
_atom_site_type_symbol
_atom_site_fract_x
_atom_site_fract_y
_atom_site_fract_z
_atom_site_U_iso_or_equiv
_atom_site_adp_type
_atom_site_occupancy
_atom_site_symmetry_multiplicity
_atom_site_calc_flag
_atom_site_refinement_flags
_atom_site_disorder_assembly
_atom_site_disorder_group
Fe1 Fe 0.5 0 0.5 0.0283(2) Uani 1 2 d S . .
N5 N 0.0901(2) 0.1345(2) 0.45419(14) 0.0324(6) Uani 1 1 d . . .
N4 N 0.2508(3) 0.1838(2) 0.55311(14) 0.0347(6) Uani 1 1 d . . .
N6 N -0.0354(3) 0.1310(3) 0.3993(2) 0.0444(8) Uani 1 1 d . . .
N3 N 0.5640(3) 0.1264(2) 0.42466(16) 0.0363(6) Uani 1 1 d . . .
N1 N 0.3829(2) -0.0841(2) 0.40821(14) 0.0318(6) Uani 1 1 d . . .
N7 N -0.1221(3) 0.3027(2) 0.52069(16) 0.0402(7) Uani 1 1 d . . .
C8 C 0.0194(3) 0.3065(3) 0.54948(17) 0.0333(7) Uani 1 1 d . . .
C7 C 0.1184(3) 0.2101(3) 0.51957(18) 0.0322(7) Uani 1 1 d . . .
N2 N 0.3080(2) 0.0912(2) 0.50647(14) 0.0308(6) Uani 1 1 d . . .
C6 C 0.2113(3) 0.0619(3) 0.44794(17) 0.0308(7) Uani 1 1 d . . .
C5 C 0.2457(3) -0.0353(3) 0.39138(17) 0.0320(7) Uani 1 1 d . . .
C13 C 0.5976(3) 0.2037(3) 0.3806(2) 0.0346(8) Uani 1 1 d . . .
C9 C 0.0718(4) 0.3961(3) 0.6034(2) 0.0440(9) Uani 1 1 d . . .
C2 C 0.3386(4) -0.2284(3) 0.3000(2) 0.0443(9) Uani 1 1 d . . .
C1 C 0.4261(3) -0.1804(3) 0.3631(2) 0.0385(8) Uani 1 1 d . . .
C14 C 0.6412(3) 0.2985(3) 0.3289(2) 0.0395(8) Uani 1 1 d . . .
C15 C 0.5940(4) 0.4218(4) 0.3421(2) 0.0480(9) Uani 1 1 d . . .
C4 C 0.1546(4) -0.0787(3) 0.3279(2) 0.0434(9) Uani 1 1 d . . .
C16 C 0.7327(4) 0.2706(3) 0.2644(2) 0.0481(9) Uani 1 1 d . . .
C12 C -0.2127(4) 0.3915(3) 0.5461(2) 0.0469(9) Uani 1 1 d . . .
N9 N 0.8097(4) 0.2477(3) 0.2128(2) 0.0747(11) Uani 1 1 d . . .
N8 N 0.5553(4) 0.5216(3) 0.3538(2) 0.0763(11) Uani 1 1 d . . .
C3 C 0.2026(4) -0.1764(4) 0.2815(2) 0.0495(9) Uani 1 1 d . . .
C10 C -0.0241(4) 0.4867(3) 0.6287(2) 0.0502(9) Uani 1 1 d . . .
C11 C -0.1693(4) 0.4840(4) 0.5995(2) 0.0508(10) Uani 1 1 d . . .
H2 H 0.369(3) -0.291(3) 0.2699(17) 0.032(8) Uiso 1 1 d . . .
H4 H 0.062(3) -0.039(3) 0.3173(16) 0.035(8) Uiso 1 1 d . . .
H1 H 0.523(3) -0.217(3) 0.3776(16) 0.038(8) Uiso 1 1 d . . .
H3 H 0.148(4) -0.207(3) 0.239(2) 0.051(10) Uiso 1 1 d . . .
H12 H -0.314(4) 0.387(3) 0.5228(18) 0.045(9) Uiso 1 1 d . . .
H11 H -0.234(4) 0.541(3) 0.6149(18) 0.045(9) Uiso 1 1 d . . .
H9 H 0.166(3) 0.395(3) 0.6227(16) 0.034(8) Uiso 1 1 d . . .
H10 H 0.012(4) 0.552(4) 0.671(2) 0.073(12) Uiso 1 1 d . . .
H6 H -0.105(4) 0.177(4) 0.429(2) 0.067(12) Uiso 1 1 d . . .
H5 H -0.010(5) 0.170(4) 0.359(3) 0.087(19) Uiso 1 1 d . . .

loop_
_atom_site_aniso_label
_atom_site_aniso_U_11
_atom_site_aniso_U_22
_atom_site_aniso_U_33
_atom_site_aniso_U_23
_atom_site_aniso_U_13
_atom_site_aniso_U_12
Fe1 0.0239(3) 0.0279(4) 0.0331(4) 0.0010(3) -0.0008(2) 0.0002(3)
N5 0.0270(13) 0.0369(15) 0.0330(15) -0.0027(12) -0.0011(11) 0.0033(11)
N4 0.0338(14) 0.0322(15) 0.0382(16) -0.0022(12) 0.0011(12) 0.0033(11)
N6 0.0306(15) 0.055(2) 0.047(2) -0.0080(18) -0.0080(14) 0.0108(14)
N3 0.0327(14) 0.0354(16) 0.0408(17) 0.0009(14) 0.0028(12) 0.0000(12)
N1 0.0288(13) 0.0313(15) 0.0356(15) 0.0017(12) 0.0029(11) -0.0002(11)
N7 0.0314(14) 0.0437(16) 0.0456(16) -0.0010(13) 0.0020(12) 0.0072(12)
C8 0.0327(17) 0.0351(18) 0.0326(19) 0.0029(14) 0.0059(14) 0.0021(13)
C7 0.0308(16) 0.0312(17) 0.0348(18) -0.0005(15) 0.0026(13) 0.0007(13)
N2 0.0295(13) 0.0295(14) 0.0335(15) -0.0007(12) 0.0019(11) 0.0003(11)
C6 0.0254(15) 0.0308(17) 0.0358(18) 0.0021(14) -0.0019(13) 0.0030(13)
C5 0.0272(16) 0.0351(18) 0.0336(18) 0.0017(14) 0.0005(13) -0.0011(13)
C13 0.0275(16) 0.0370(19) 0.039(2) -0.0015(17) -0.0032(14) 0.0001(14)
C9 0.0367(19) 0.042(2) 0.053(2) -0.0059(17) 0.0020(17) -0.0004(16)
C2 0.042(2) 0.045(2) 0.046(2) -0.0150(18) 0.0010(16) 0.0045(17)
C1 0.0321(17) 0.0353(19) 0.048(2) -0.0052(16) 0.0025(15) 0.0040(15)
C14 0.0353(18) 0.040(2) 0.043(2) 0.0075(16) 0.0024(15) -0.0005(15)
C15 0.0393(18) 0.045(2) 0.059(2) 0.0114(19) -0.0033(16) -0.0054(17)
C4 0.0344(18) 0.050(2) 0.045(2) -0.0065(17) -0.0079(16) 0.0052(16)
C16 0.049(2) 0.040(2) 0.055(3) 0.0142(18) -0.0014(19) -0.0052(17)
C12 0.0366(19) 0.053(2) 0.051(2) 0.0010(19) 0.0057(17) 0.0070(17)
N9 0.084(3) 0.071(2) 0.072(3) 0.009(2) 0.033(2) 0.003(2)
N8 0.071(2) 0.048(2) 0.109(3) 0.005(2) -0.002(2) 0.0083(18)
C3 0.045(2) 0.057(2) 0.046(2) -0.0164(19) -0.0094(17) 0.0032(18)
C10 0.055(2) 0.039(2) 0.057(2) -0.0119(18) 0.0083(19) -0.0001(17)
C11 0.050(2) 0.045(2) 0.058(3) -0.0047(19) 0.0167(19) 0.0158(19)

loop_
_atom_type_symbol
_atom_type_description
_atom_type_scat_dispersion_real
_atom_type_scat_dispersion_imag
_atom_type_scat_source
C C 0.0033 0.0016 'International Tables Vol C Tables 4.2.6.8 and 6.1.1.4'
H H 0 0 'International Tables Vol C Tables 4.2.6.8 and 6.1.1.4'
N N 0.0061 0.0033 'International Tables Vol C Tables 4.2.6.8 and 6.1.1.4'
Fe Fe 0.3463 0.8444 'International Tables Vol C Tables 4.2.6.8 and 6.1.1.4'

loop_
_geom_angle_atom_site_label_1
_geom_angle_atom_site_label_2
_geom_angle_atom_site_label_3
_geom_angle
_geom_angle_site_symmetry_1
_geom_angle_site_symmetry_3
_geom_angle_publ_flag
N3 Fe1 N3 180 . 3_656 ?
N3 Fe1 N2 91.46(10) . 3_656 ?
N3 Fe1 N2 88.54(10) 3_656 3_656 ?
N3 Fe1 N2 88.54(10) . . ?
N3 Fe1 N2 91.46(10) 3_656 . ?
N2 Fe1 N2 180.00(13) 3_656 . ?
N3 Fe1 N1 89.53(10) . . ?
N3 Fe1 N1 90.47(10) 3_656 . ?
N2 Fe1 N1 99.83(9) 3_656 . ?
N2 Fe1 N1 80.17(9) . . ?
N3 Fe1 N1 90.47(10) . 3_656 ?
N3 Fe1 N1 89.53(10) 3_656 3_656 ?
N2 Fe1 N1 80.17(9) 3_656 3_656 ?
N2 Fe1 N1 99.83(9) . 3_656 ?
N1 Fe1 N1 180 . 3_656 ?
C6 N5 C7 106.0(2) . . ?
C6 N5 N6 124.3(3) . . ?
C7 N5 N6 129.6(3) . . ?
C7 N4 N2 105.9(2) . . ?
N5 N6 H6 101(2) . . ?
N5 N6 H5 105(3) . . ?
H6 N6 H5 111(4) . . ?
C13 N3 Fe1 177.6(2) . . ?
C1 N1 C5 117.8(3) . . ?
C1 N1 Fe1 127.1(2) . . ?
C5 N1 Fe1 115.1(2) . . ?
C12 N7 C8 117.0(3) . . ?
N7 C8 C9 123.0(3) . . ?
N7 C8 C7 116.4(3) . . ?
C9 C8 C7 120.6(3) . . ?
N4 C7 N5 109.9(2) . . ?
N4 C7 C8 124.1(3) . . ?
N5 C7 C8 126.0(3) . . ?
C6 N2 N4 109.3(2) . . ?
C6 N2 Fe1 113.38(19) . . ?
N4 N2 Fe1 137.12(18) . . ?
N2 C6 N5 108.8(2) . . ?
N2 C6 C5 119.6(2) . . ?
N5 C6 C5 131.5(3) . . ?
N1 C5 C4 122.2(3) . . ?
N1 C5 C6 111.3(2) . . ?
C4 C5 C6 126.5(3) . . ?
N3 C13 C14 178.4(3) . . ?
C10 C9 C8 118.9(3) . . ?
C10 C9 H9 120.2(19) . . ?
C8 C9 H9 120.9(19) . . ?
C3 C2 C1 119.8(3) . . ?
C3 C2 H2 118.5(19) . . ?
C1 C2 H2 121.7(19) . . ?
N1 C1 C2 122.3(3) . . ?
N1 C1 H1 116.9(17) . . ?
C2 C1 H1 120.8(17) . . ?
C13 C14 C16 119.8(3) . . ?
C13 C14 C15 119.7(3) . . ?
C16 C14 C15 120.5(3) . . ?
N8 C15 C14 179.2(4) . . ?
C3 C4 C5 119.0(3) . . ?
C3 C4 H4 122.2(18) . . ?
C5 C4 H4 118.8(18) . . ?
N9 C16 C14 178.7(4) . . ?
N7 C12 C11 123.6(3) . . ?
N7 C12 H12 114.7(19) . . ?
C11 C12 H12 121.7(18) . . ?
C2 C3 C4 119.0(3) . . ?
C2 C3 H3 119(2) . . ?
C4 C3 H3 122(2) . . ?
C9 C10 C11 118.7(3) . . ?
C9 C10 H10 120(2) . . ?
C11 C10 H10 122(2) . . ?
C12 C11 C10 118.8(3) . . ?
C12 C11 H11 120(2) . . ?
C10 C11 H11 121(2) . . ?

loop_
_geom_bond_atom_site_label_1
_geom_bond_atom_site_label_2
_geom_bond_distance
_geom_bond_site_symmetry_2
_geom_bond_publ_flag
Fe1 N3 1.941(3) . ?
Fe1 N3 1.941(3) 3_656 ?
Fe1 N2 1.996(2) 3_656 ?
Fe1 N2 1.996(2) . ?
Fe1 N1 2.022(2) . ?
Fe1 N1 2.022(2) 3_656 ?
N5 C6 1.349(3) . ?
N5 C7 1.364(4) . ?
N5 N6 1.421(3) . ?
N4 C7 1.326(4) . ?
N4 N2 1.369(3) . ?
N6 H6 0.95(4) . ?
N6 H5 0.83(4) . ?
N3 C13 1.151(4) . ?
N1 C1 1.339(4) . ?
N1 C5 1.362(4) . ?
N7 C12 1.333(4) . ?
N7 C8 1.345(4) . ?
C8 C9 1.378(4) . ?
C8 C7 1.465(4) . ?
N2 C6 1.313(3) . ?
C6 C5 1.440(4) . ?
C5 C4 1.384(4) . ?
C13 C14 1.393(5) . ?
C9 C10 1.377(5) . ?
C9 H9 0.89(3) . ?
C2 C3 1.371(5) . ?
C2 C1 1.380(5) . ?
C2 H2 0.89(3) . ?
C1 H1 0.98(3) . ?
C14 C16 1.405(5) . ?
C14 C15 1.408(5) . ?
C15 N8 1.143(5) . ?
C4 C3 1.377(5) . ?
C4 H4 0.95(3) . ?
C16 N9 1.147(4) . ?
C12 C11 1.373(5) . ?
C12 H12 0.98(3) . ?
C3 H3 0.91(3) . ?
C10 C11 1.378(5) . ?
C10 H10 1.02(4) . ?
C11 H11 0.89(3) . ?
